data_7159391
loop_
_publ_author_name
'Lin, Xing'
'Zhang, Dajun'
'Li, Jing'
'Zhang, Lei'

_publ_section_title
;
 Catalyst- and solvent-free regioselective ring opening of aziridines with
 amines: application in the gram-scale synthesis of the
 &#x3b1;,&#x3b2;-diamino propionic derivative, aspergillomarasmine A.
;
_journal_issue 24
_journal_name_full 'Organic &amp; biomolecular chemistry'
_journal_page_first 4977
_journal_page_last 4981
_journal_paper_doi 10.1039/d3ob00722g
_journal_volume 21
_journal_year 2023
_chemical_absolute_configuration ad
_chemical_formula_moiety 'C22 H21 N3 O6 S'
_chemical_formula_sum 'C22 H21 N3 O6 S'
_chemical_formula_weight 455.48
_space_group_crystal_system orthorhombic
_space_group_IT_number 19
_space_group_name_Hall 'P 2ac 2ab'
_space_group_name_H-M_alt 'P 21 21 21'
_atom_sites_solution_hydrogens geom
_atom_sites_solution_primary dual
_audit_creation_date 2022-12-06
_audit_creation_method
;
Olex2 1.2
(compiled 2016.11.07 svn.r3352 for OlexSys, GUI svn.r5261)
;
_audit_update_record
;
2023-03-13 deposited with the CCDC.	2023-05-30 downloaded from the CCDC.
;
_cell_angle_alpha 90
_cell_angle_beta 90
_cell_angle_gamma 90
_cell_formula_units_Z 4
_cell_length_a 8.58560(10)
_cell_length_b 12.11150(10)
_cell_length_c 21.14980(10)
_cell_measurement_reflns_used 17414
_cell_measurement_temperature 100.00(10)
_cell_measurement_theta_max 75.6090
_cell_measurement_theta_min 3.6350
_cell_volume 2199.25(3)
_computing_cell_refinement 'CrysAlisPro 1.171.42.69a (Rigaku OD, 2022)'
_computing_data_collection 'CrysAlisPro 1.171.42.69a (Rigaku OD, 2022)'
_computing_data_reduction 'CrysAlisPro 1.171.42.69a (Rigaku OD, 2022)'
_computing_molecular_graphics 'Olex2 (Dolomanov et al., 2009)'
_computing_publication_material 'Olex2 (Dolomanov et al., 2009)'
_computing_structure_refinement 'ShelXL (Sheldrick, 2015)'
_computing_structure_solution 'ShelXT (Sheldrick, 2015)'
_diffrn_ambient_environment N~2~
_diffrn_ambient_temperature 100.00(10)
_diffrn_detector 'Hybrid Pixel Array Detector'
_diffrn_detector_area_resol_mean 10.0000
_diffrn_detector_type HyPix
_diffrn_measured_fraction_theta_full 1.000
_diffrn_measured_fraction_theta_max 0.993
_diffrn_measurement_details
;
List of Runs (angles in degrees, time in seconds):

  # Type    Start    End  Width  t~exp~   \w     \q     \k     \f   Frames
#--------------------------------------------------------------------------
  1  \w     33.00 105.00   0.50    0.05    --  111.82 -96.00 127.00  144
  2  \w     71.00 103.00   0.50    0.05    --  111.82-111.00   0.00   64
  3  \w     37.00  62.00   0.50    0.05    --  111.82-111.00   0.00   50
  4  \w     33.00  79.00   0.50    0.05    --  111.82 -94.00-180.00   92
  5  \w     42.00  67.00   0.50    0.05    --  111.82 -61.00-150.00   50
  6  \w     64.00  99.00   0.50    0.05    --  111.82 -76.00-136.00   70
  7  \w     60.00 101.00   0.50    0.05    --  111.82 -77.00 -60.00   82
  8  \w     40.00  66.00   0.50    0.05    --  111.82 -61.00 -90.00   52
  9  \w     39.00  67.00   0.50    0.05    --  111.82 -61.00 -60.00   56
 10  \w     40.00  66.00   0.50    0.05    --  111.82 -61.00-180.00   52
 11  \w     65.00  91.00   0.50    0.05    --  111.82 -77.00  60.00   52
 12  \w     39.00  65.00   0.50    0.05    --  111.82 -61.00 120.00   52
 13  \w    105.00 131.00   0.50    0.05    --  111.82 179.00-120.00   52
 14  \w     78.00 104.00   0.50    0.05    --  111.82 179.00-120.00   52
 15  \w     90.00 116.00   0.50    0.05    --  111.82  76.00  -9.00   52
 16  \w    124.00 156.00   0.50    0.05    --  111.82  45.00 -90.00   64
 17  \w    150.00 175.00   0.50    0.05    --  111.82  76.00  -9.00   50
 18  \w     84.00 171.00   0.50    0.05    --  111.82  45.00 -60.00  174
 19  \w     95.00 121.00   0.50    0.05    --  111.82  45.00 -90.00   52
 20  \w    140.00 175.00   0.50    0.05    --  111.82  54.00 138.00   70
 21  \w     90.00 126.00   0.50    0.05    --  111.82  54.00 138.00   72
 22  \w     14.00 116.00   0.50    0.05    --   39.45  54.00 138.00  204
 23  \w    -74.00  27.00   0.50    0.05    --  -39.45  76.00  -9.00  202
 24  \w    -38.00  14.00   0.50    0.05    --  -39.45  96.00-123.00  104
 25  \w   -131.00 -92.00   0.50    0.05    --  -52.00 -94.00  90.00   78
 26  \w     45.00  70.00   0.50    0.05    --  111.82 -96.00 127.00   50
 27  \w     71.00  97.00   0.50    0.05    --  111.82 -77.00  90.00   52
 28  \w    -79.00 -53.00   0.50    0.05    --  -39.45 -54.00  -5.00   52
 29  \w    -39.00 -13.00   0.50    0.05    --  -39.45 -54.00  -5.00   52
 30  \w    -27.00   0.00   0.50    0.05    --   39.45 -19.00   0.00   54
 31  \w    -25.00  29.00   0.50    0.05    --  -52.00  15.00 120.00  108
 32  \w    -55.00 -23.00   0.50    0.05    --  -52.00 -61.00-120.00   64
 33  \w   -124.00 -32.00   0.50    0.05    --  -52.00 -61.00-150.00  184
 34  \w     40.00 107.00   0.50    0.05    --  111.82-111.00  90.00  134
 35  \w    128.00 173.00   0.50    0.05    --  111.82  77.00-150.00   90
 36  \w     83.00 115.00   0.50    0.05    --  111.82  61.00-120.00   64
 37  \w     77.00 103.00   0.50    0.05    --  111.82  77.00-150.00   52
 38  \w     47.00  96.00   0.50    0.05    --  111.82-111.00  60.00   98
 39  \w    143.00 174.00   0.50    0.05    --  111.82  45.00-120.00   62
 40  \w     78.00 170.00   0.50    0.05    --  111.82  77.00-180.00  184
 41  \w     41.00  51.50   0.50    0.05    --  111.82 -61.00 -30.00   21
;
_diffrn_measurement_device 'four-circle diffractometer'
_diffrn_measurement_device_type 'ROD, Synergy Custom DW system, HyPix'
_diffrn_measurement_method '\w scans'
_diffrn_orient_matrix_type 'CrysAlisPro convention (1999,Acta A55,543-557)'
_diffrn_orient_matrix_UB_11 -0.1679963000
_diffrn_orient_matrix_UB_12 0.0330629000
_diffrn_orient_matrix_UB_13 0.0174460000
_diffrn_orient_matrix_UB_21 -0.0068376000
_diffrn_orient_matrix_UB_22 0.0762426000
_diffrn_orient_matrix_UB_23 -0.0581686000
_diffrn_orient_matrix_UB_31 -0.0629623000
_diffrn_orient_matrix_UB_32 -0.0963392000
_diffrn_orient_matrix_UB_33 -0.0401151000
_diffrn_radiation_monochromator mirror
_diffrn_radiation_probe x-ray
_diffrn_radiation_type CuK\a
_diffrn_radiation_wavelength 1.54184
_diffrn_reflns_av_R_equivalents 0.0205
_diffrn_reflns_av_unetI/netI 0.0155
_diffrn_reflns_Laue_measured_fraction_full 1.000
_diffrn_reflns_Laue_measured_fraction_max 0.993
_diffrn_reflns_limit_h_max 10
_diffrn_reflns_limit_h_min -10
_diffrn_reflns_limit_k_max 14
_diffrn_reflns_limit_k_min -15
_diffrn_reflns_limit_l_max 26
_diffrn_reflns_limit_l_min -26
_diffrn_reflns_number 19124
_diffrn_reflns_point_group_measured_fraction_full 1.000
_diffrn_reflns_point_group_measured_fraction_max 0.985
_diffrn_reflns_theta_full 67.684
_diffrn_reflns_theta_max 75.765
_diffrn_reflns_theta_min 4.181
_diffrn_source 'Rotating-anode X-ray tube'
_diffrn_source_type 'Rigaku (Cu) X-ray Source'
_exptl_absorpt_coefficient_mu 1.692
_exptl_absorpt_correction_T_max 1.00000
_exptl_absorpt_correction_T_min 0.76252
_exptl_absorpt_correction_type multi-scan
_exptl_absorpt_process_details
;
CrysAlisPro 1.171.42.69a (Rigaku Oxford Diffraction, 2022)
Empirical absorption correction using spherical harmonics,
implemented in SCALE3 ABSPACK scaling algorithm.
;
_exptl_crystal_colour 'light yellow'
_exptl_crystal_colour_modifier light
_exptl_crystal_colour_primary yellow
_exptl_crystal_density_diffrn 1.376
_exptl_crystal_description block
_exptl_crystal_F_000 952
_exptl_crystal_size_max 0.34
_exptl_crystal_size_mid 0.32
_exptl_crystal_size_min 0.24
_refine_diff_density_max 0.340
_refine_diff_density_min -0.328
_refine_diff_density_rms 0.044
_refine_ls_abs_structure_details
;
 Flack x determined using 1893 quotients [(I+)-(I-)]/[(I+)+(I-)]
 (Parsons, Flack and Wagner, Acta Cryst. B69 (2013) 249-259).
;
_refine_ls_abs_structure_Flack 0.008(4)
_refine_ls_extinction_method none
_refine_ls_goodness_of_fit_ref 1.041
_refine_ls_hydrogen_treatment constr
_refine_ls_matrix_type full
_refine_ls_number_parameters 289
_refine_ls_number_reflns 4520
_refine_ls_number_restraints 0
_refine_ls_restrained_S_all 1.041
_refine_ls_R_factor_all 0.0259
_refine_ls_R_factor_gt 0.0257
_refine_ls_shift/su_max 0.001
_refine_ls_shift/su_mean 0.000
_refine_ls_structure_factor_coef Fsqd
_refine_ls_weighting_details 'w=1/[\s^2^(Fo^2^)+(0.0400P)^2^+0.6050P] where P=(Fo^2^+2Fc^2^)/3'
_refine_ls_weighting_scheme calc
_refine_ls_wR_factor_gt 0.0682
_refine_ls_wR_factor_ref 0.0683
_reflns_Friedel_coverage 0.740
_reflns_Friedel_fraction_full 1.000
_reflns_Friedel_fraction_max 0.976
_reflns_number_gt 4491
_reflns_number_total 4520
_reflns_threshold_expression 'I > 2\s(I)'
_cod_data_source_file d3ob00722g2.cif
_cod_data_source_block 3ba
_cod_depositor_comments 'Adding full bibliography for 7159391.cif.'
_cod_database_code 7159391
_shelx_space_group_comment
;
The symmetry employed for this shelxl refinement is uniquely defined
by the following loop, which should always be used as a source of
symmetry information in preference to the above space-group names.
They are only intended as comments.
;
_diffrn_oxdiff_digest_frames
;
01169126a0c9a1060810295ff560226a5901382c1ab
;
_reflns_odcompleteness_completeness 99.96
_reflns_odcompleteness_iscentric 1
_reflns_odcompleteness_theta 68.13
_olex2_refinement_description
;
1. Fixed Uiso
 At 1.2 times of:
  All C(H) groups, All C(H,H) groups, All N(H) groups
2.a Ternary CH refined with riding coordinates:
 C8(H8)
2.b Secondary CH2 refined with riding coordinates:
 C16(H16A,H16B), C7(H7A,H7B)
2.c Aromatic/amide H refined with riding coordinates:
 N2(H2), N1(H1), C2(H2A), C22(H22), C11(H11), C6(H6), C18(H18), C14(H14),
 C19(H19), C3(H3), C12(H12), C21(H21), C5(H5), C4(H4), C13(H13), C20(H20)
;
_shelx_shelxl_version_number 2016/6
_olex2_submission_special_instructions 'No special instructions were received'
_oxdiff_exptl_absorpt_empirical_details
;
Empirical correction (ABSPACK) includes:
- Absorption correction using spherical harmonics
- Frame scaling
;
_oxdiff_exptl_absorpt_empirical_full_max 1.453
_oxdiff_exptl_absorpt_empirical_full_min 0.743

loop_
_space_group_symop_operation_xyz
'x, y, z'
'-x+1/2, -y, z+1/2'
'-x, y+1/2, -z+1/2'
'x+1/2, -y+1/2, -z'

loop_
_atom_site_label
_atom_site_type_symbol
_atom_site_fract_x
_atom_site_fract_y
_atom_site_fract_z
_atom_site_U_iso_or_equiv
_atom_site_adp_type
_atom_site_occupancy
_atom_site_site_symmetry_order
_atom_site_calc_flag
_atom_site_refinement_flags_posn
_atom_site_refinement_flags_adp
_atom_site_refinement_flags_occupancy
_atom_site_disorder_assembly
_atom_site_disorder_group
S1 S 0.61214(5) 0.84116(3) 0.63096(2) 0.01526(10) Uani 1 1 d . . . . .
O1 O 0.75334(16) 0.50920(10) 0.55767(6) 0.0190(3) Uani 1 1 d . . . . .
O2 O 0.80610(16) 0.67418(10) 0.51395(6) 0.0205(3) Uani 1 1 d . . . . .
O3 O 0.76625(16) 0.80383(12) 0.64554(6) 0.0221(3) Uani 1 1 d . . . . .
O4 O 0.58381(16) 0.95448(11) 0.61608(6) 0.0211(3) Uani 1 1 d . . . . .
O6 O 0.23912(19) 1.02517(12) 0.69056(8) 0.0333(4) Uani 1 1 d . . . . .
O5 O 0.25763(18) 0.90245(13) 0.61621(7) 0.0276(3) Uani 1 1 d . . . . .
N2 N 0.54990(17) 0.76818(12) 0.57234(7) 0.0157(3) Uani 1 1 d . . . . .
H2 H 0.505038 0.800187 0.539727 0.019 Uiso 1 1 calc R . . . .
N3 N 0.2811(2) 0.93559(14) 0.67010(8) 0.0224(3) Uani 1 1 d . . . . .
N1 N 0.28268(19) 0.61681(13) 0.55545(8) 0.0200(3) Uani 1 1 d . . . . .
H1 H 0.218562 0.649132 0.528780 0.024 Uiso 1 1 calc R . . . .
C9 C 0.7241(2) 0.61494(15) 0.54562(8) 0.0156(3) Uani 1 1 d . . . . .
C8 C 0.5689(2) 0.64861(15) 0.57405(8) 0.0155(3) Uani 1 1 d . . . . .
H8 H 0.563394 0.622548 0.618864 0.019 Uiso 1 1 calc R . . . .
C1 C 0.2296(2) 0.59180(15) 0.61589(9) 0.0192(4) Uani 1 1 d . . . . .
C2 C 0.2993(2) 0.51130(17) 0.65370(10) 0.0230(4) Uani 1 1 d . . . . .
H2A H 0.389692 0.473803 0.639240 0.028 Uiso 1 1 calc R . . . .
C10 C 0.4977(2) 0.80701(15) 0.69890(8) 0.0173(3) Uani 1 1 d . . . . .
C15 C 0.3595(2) 0.86056(15) 0.71446(9) 0.0195(4) Uani 1 1 d . . . . .
C16 C 0.8900(2) 0.46294(15) 0.52542(9) 0.0205(4) Uani 1 1 d . . . . .
H16A H 0.985076 0.504295 0.537255 0.025 Uiso 1 1 calc R . . . .
H16B H 0.876687 0.467262 0.478990 0.025 Uiso 1 1 calc R . . . .
C22 C 1.0036(2) 0.31611(16) 0.59473(9) 0.0219(4) Uani 1 1 d . . . . .
H22 H 1.065131 0.371275 0.614614 0.026 Uiso 1 1 calc R . . . .
C11 C 0.5587(2) 0.73201(16) 0.74220(10) 0.0226(4) Uani 1 1 d . . . . .
H11 H 0.652845 0.694221 0.732743 0.027 Uiso 1 1 calc R . . . .
C17 C 0.9027(2) 0.34485(15) 0.54612(8) 0.0181(3) Uani 1 1 d . . . . .
C6 C 0.0960(2) 0.64556(16) 0.63877(10) 0.0238(4) Uani 1 1 d . . . . .
H6 H 0.047077 0.700694 0.613755 0.029 Uiso 1 1 calc R . . . .
C18 C 0.8116(2) 0.26368(16) 0.51779(9) 0.0226(4) Uani 1 1 d . . . . .
H18 H 0.742557 0.282881 0.484468 0.027 Uiso 1 1 calc R . . . .
C14 C 0.2863(3) 0.84455(19) 0.77197(10) 0.0282(4) Uani 1 1 d . . . . .
H14 H 0.194493 0.884480 0.782271 0.034 Uiso 1 1 calc R . . . .
C7 C 0.4383(2) 0.59185(16) 0.53487(9) 0.0195(4) Uani 1 1 d . . . . .
H7A H 0.449235 0.614475 0.490110 0.023 Uiso 1 1 calc R . . . .
H7B H 0.453692 0.510915 0.536855 0.023 Uiso 1 1 calc R . . . .
C19 C 0.8211(3) 0.15479(18) 0.53798(10) 0.0264(4) Uani 1 1 d . . . . .
H19 H 0.757486 0.099933 0.518924 0.032 Uiso 1 1 calc R . . . .
C3 C 0.2365(3) 0.48597(18) 0.71244(10) 0.0287(5) Uani 1 1 d . . . . .
H3 H 0.284961 0.431028 0.737762 0.034 Uiso 1 1 calc R . . . .
C12 C 0.4831(3) 0.71200(18) 0.79910(10) 0.0289(4) Uani 1 1 d . . . . .
H12 H 0.523682 0.658735 0.827663 0.035 Uiso 1 1 calc R . . . .
C21 C 1.0149(3) 0.20673(18) 0.61442(10) 0.0264(4) Uani 1 1 d . . . . .
H21 H 1.085008 0.187256 0.647320 0.032 Uiso 1 1 calc R . . . .
C5 C 0.0351(2) 0.6190(2) 0.69739(11) 0.0304(5) Uani 1 1 d . . . . .
H5 H -0.055502 0.655878 0.712127 0.036 Uiso 1 1 calc R . . . .
C4 C 0.1049(3) 0.5391(2) 0.73491(10) 0.0327(5) Uani 1 1 d . . . . .
H4 H 0.063112 0.521128 0.775217 0.039 Uiso 1 1 calc R . . . .
C13 C 0.3488(3) 0.7694(2) 0.81435(11) 0.0314(5) Uani 1 1 d . . . . .
H13 H 0.299403 0.757289 0.853943 0.038 Uiso 1 1 calc R . . . .
C20 C 0.9237(3) 0.12608(16) 0.58604(10) 0.0272(5) Uani 1 1 d . . . . .
H20 H 0.931482 0.051419 0.599451 0.033 Uiso 1 1 calc R . . . .

loop_
_atom_site_aniso_label
_atom_site_aniso_U_11
_atom_site_aniso_U_22
_atom_site_aniso_U_33
_atom_site_aniso_U_23
_atom_site_aniso_U_13
_atom_site_aniso_U_12
S1 0.01471(19) 0.01438(19) 0.01670(19) -0.00165(15) 0.00067(16) -0.00123(15)
O1 0.0189(6) 0.0142(6) 0.0241(7) 0.0022(5) 0.0056(5) 0.0032(5)
O2 0.0226(7) 0.0166(6) 0.0223(6) 0.0033(5) 0.0071(5) 0.0012(5)
O3 0.0157(6) 0.0289(7) 0.0217(6) -0.0036(5) -0.0021(5) -0.0003(5)
O4 0.0254(7) 0.0141(6) 0.0237(7) -0.0014(5) 0.0041(5) -0.0031(5)
O6 0.0365(9) 0.0244(8) 0.0389(9) -0.0010(6) 0.0056(7) 0.0135(7)
O5 0.0289(8) 0.0296(7) 0.0245(7) 0.0021(6) -0.0014(6) 0.0045(6)
N2 0.0174(7) 0.0130(7) 0.0166(7) -0.0002(6) -0.0026(6) 0.0009(6)
N3 0.0176(8) 0.0226(8) 0.0271(8) 0.0027(7) 0.0038(7) 0.0022(6)
N1 0.0159(7) 0.0196(7) 0.0244(8) 0.0060(6) -0.0031(6) -0.0003(6)
C9 0.0184(8) 0.0137(8) 0.0147(8) -0.0011(6) -0.0006(7) 0.0011(7)
C8 0.0159(8) 0.0129(8) 0.0176(8) -0.0006(7) 0.0007(6) 0.0002(7)
C1 0.0168(8) 0.0177(8) 0.0231(9) 0.0015(7) -0.0047(7) -0.0049(7)
C2 0.0168(9) 0.0218(9) 0.0305(10) 0.0047(8) -0.0025(8) -0.0008(7)
C10 0.0190(8) 0.0147(8) 0.0182(8) -0.0014(6) 0.0005(7) -0.0026(7)
C15 0.0203(9) 0.0164(9) 0.0217(9) 0.0007(7) 0.0013(7) -0.0006(7)
C16 0.0188(8) 0.0177(9) 0.0251(9) 0.0008(7) 0.0058(8) 0.0026(8)
C22 0.0192(9) 0.0233(10) 0.0233(9) -0.0015(7) 0.0008(7) 0.0011(8)
C11 0.0246(9) 0.0184(9) 0.0247(9) 0.0009(7) 0.0004(8) 0.0014(7)
C17 0.0175(8) 0.0168(8) 0.0199(8) 0.0000(7) 0.0058(7) 0.0028(8)
C6 0.0180(9) 0.0238(9) 0.0296(9) 0.0023(8) -0.0041(8) 0.0006(8)
C18 0.0234(9) 0.0222(9) 0.0223(9) -0.0024(8) -0.0013(8) 0.0025(8)
C14 0.0249(10) 0.0308(10) 0.0288(10) 0.0019(9) 0.0084(8) 0.0004(9)
C7 0.0196(9) 0.0166(9) 0.0224(9) -0.0016(7) -0.0011(7) -0.0024(7)
C19 0.0295(10) 0.0192(9) 0.0304(10) -0.0074(8) 0.0043(8) -0.0003(8)
C3 0.0254(10) 0.0327(11) 0.0278(10) 0.0106(9) -0.0073(8) -0.0044(9)
C12 0.0358(11) 0.0262(10) 0.0247(10) 0.0080(8) -0.0001(9) 0.0011(9)
C21 0.0260(10) 0.0279(10) 0.0252(9) 0.0041(8) 0.0006(8) 0.0071(8)
C5 0.0206(10) 0.0383(12) 0.0322(11) -0.0031(9) 0.0016(9) 0.0014(8)
C4 0.0276(11) 0.0452(13) 0.0252(10) 0.0051(9) 0.0003(9) -0.0064(10)
C13 0.0334(12) 0.0359(12) 0.0249(10) 0.0073(9) 0.0098(9) -0.0029(9)
C20 0.0365(12) 0.0166(9) 0.0283(10) 0.0018(8) 0.0086(9) 0.0088(8)

loop_
_atom_type_symbol
_atom_type_description
_atom_type_scat_dispersion_real
_atom_type_scat_dispersion_imag
_atom_type_scat_source
C C 0.0181 0.0091 'International Tables Vol C Tables 4.2.6.8 and 6.1.1.4'
H H 0.0000 0.0000 'International Tables Vol C Tables 4.2.6.8 and 6.1.1.4'
N N 0.0311 0.0180 'International Tables Vol C Tables 4.2.6.8 and 6.1.1.4'
O O 0.0492 0.0322 'International Tables Vol C Tables 4.2.6.8 and 6.1.1.4'
S S 0.3331 0.5567 'International Tables Vol C Tables 4.2.6.8 and 6.1.1.4'

loop_
_geom_angle_atom_site_label_1
_geom_angle_atom_site_label_2
_geom_angle_atom_site_label_3
_geom_angle
_geom_angle_site_symmetry_1
_geom_angle_site_symmetry_3
_geom_angle_publ_flag
O3 S1 N2 107.36(8) . . ?
O3 S1 C10 105.17(9) . . ?
O4 S1 O3 120.53(9) . . ?
O4 S1 N2 107.48(8) . . ?
O4 S1 C10 107.79(8) . . ?
N2 S1 C10 107.97(8) . . ?
C9 O1 C16 115.42(14) . . ?
S1 N2 H2 120.4 . . ?
C8 N2 S1 119.21(12) . . ?
C8 N2 H2 120.4 . . ?
O6 N3 O5 124.86(18) . . ?
O6 N3 C15 117.25(17) . . ?
O5 N3 C15 117.83(16) . . ?
C1 N1 H1 118.8 . . ?
C1 N1 C7 122.49(16) . . ?
C7 N1 H1 118.8 . . ?
O1 C9 C8 110.39(15) . . ?
O2 C9 O1 124.65(17) . . ?
O2 C9 C8 124.88(16) . . ?
N2 C8 C9 110.80(15) . . ?
N2 C8 H8 109.4 . . ?
N2 C8 C7 110.22(15) . . ?
C9 C8 H8 109.4 . . ?
C9 C8 C7 107.64(14) . . ?
C7 C8 H8 109.4 . . ?
N1 C1 C2 122.58(18) . . ?
N1 C1 C6 118.90(17) . . ?
C2 C1 C6 118.44(18) . . ?
C1 C2 H2A 120.0 . . ?
C3 C2 C1 120.06(19) . . ?
C3 C2 H2A 120.0 . . ?
C15 C10 S1 123.39(14) . . ?
C15 C10 C11 117.99(18) . . ?
C11 C10 S1 118.19(15) . . ?
C10 C15 N3 121.85(16) . . ?
C14 C15 N3 116.12(18) . . ?
C14 C15 C10 122.02(18) . . ?
O1 C16 H16A 110.4 . . ?
O1 C16 H16B 110.4 . . ?
O1 C16 C17 106.66(15) . . ?
H16A C16 H16B 108.6 . . ?
C17 C16 H16A 110.4 . . ?
C17 C16 H16B 110.4 . . ?
C17 C22 H22 119.9 . . ?
C17 C22 C21 120.23(19) . . ?
C21 C22 H22 119.9 . . ?
C10 C11 H11 119.7 . . ?
C12 C11 C10 120.5(2) . . ?
C12 C11 H11 119.7 . . ?
C22 C17 C16 120.06(17) . . ?
C22 C17 C18 119.48(17) . . ?
C18 C17 C16 120.46(17) . . ?
C1 C6 H6 119.7 . . ?
C5 C6 C1 120.62(19) . . ?
C5 C6 H6 119.7 . . ?
C17 C18 H18 119.8 . . ?
C19 C18 C17 120.36(19) . . ?
C19 C18 H18 119.8 . . ?
C15 C14 H14 120.5 . . ?
C15 C14 C13 119.0(2) . . ?
C13 C14 H14 120.5 . . ?
N1 C7 C8 114.58(15) . . ?
N1 C7 H7A 108.6 . . ?
N1 C7 H7B 108.6 . . ?
C8 C7 H7A 108.6 . . ?
C8 C7 H7B 108.6 . . ?
H7A C7 H7B 107.6 . . ?
C18 C19 H19 120.0 . . ?
C18 C19 C20 120.0(2) . . ?
C20 C19 H19 120.0 . . ?
C2 C3 H3 119.3 . . ?
C4 C3 C2 121.4(2) . . ?
C4 C3 H3 119.3 . . ?
C11 C12 H12 119.9 . . ?
C13 C12 C11 120.2(2) . . ?
C13 C12 H12 119.9 . . ?
C22 C21 H21 120.0 . . ?
C20 C21 C22 120.08(19) . . ?
C20 C21 H21 120.0 . . ?
C6 C5 H5 119.6 . . ?
C6 C5 C4 120.8(2) . . ?
C4 C5 H5 119.6 . . ?
C3 C4 C5 118.7(2) . . ?
C3 C4 H4 120.7 . . ?
C5 C4 H4 120.7 . . ?
C14 C13 H13 119.9 . . ?
C12 C13 C14 120.1(2) . . ?
C12 C13 H13 119.9 . . ?
C19 C20 H20 120.1 . . ?
C21 C20 C19 119.84(19) . . ?
C21 C20 H20 120.1 . . ?

loop_
_geom_bond_atom_site_label_1
_geom_bond_atom_site_label_2
_geom_bond_distance
_geom_bond_site_symmetry_2
_geom_bond_publ_flag
S1 O3 1.4318(14) . ?
S1 O4 1.4289(13) . ?
S1 N2 1.6137(15) . ?
S1 C10 1.7891(19) . ?
O1 C9 1.330(2) . ?
O1 C16 1.468(2) . ?
O2 C9 1.208(2) . ?
O6 N3 1.222(2) . ?
O5 N3 1.225(2) . ?
N2 H2 0.8800 . ?
N2 C8 1.458(2) . ?
N3 C15 1.469(2) . ?
N1 H1 0.8800 . ?
N1 C1 1.390(2) . ?
N1 C7 1.437(3) . ?
C9 C8 1.518(2) . ?
C8 H8 1.0000 . ?
C8 C7 1.554(2) . ?
C1 C2 1.396(3) . ?
C1 C6 1.405(3) . ?
C2 H2A 0.9500 . ?
C2 C3 1.388(3) . ?
C10 C15 1.392(3) . ?
C10 C11 1.392(3) . ?
C15 C14 1.383(3) . ?
C16 H16A 0.9900 . ?
C16 H16B 0.9900 . ?
C16 C17 1.500(2) . ?
C22 H22 0.9500 . ?
C22 C17 1.388(3) . ?
C22 C21 1.392(3) . ?
C11 H11 0.9500 . ?
C11 C12 1.389(3) . ?
C17 C18 1.392(3) . ?
C6 H6 0.9500 . ?
C6 C5 1.384(3) . ?
C18 H18 0.9500 . ?
C18 C19 1.389(3) . ?
C14 H14 0.9500 . ?
C14 C13 1.385(3) . ?
C7 H7A 0.9900 . ?
C7 H7B 0.9900 . ?
C19 H19 0.9500 . ?
C19 C20 1.389(3) . ?
C3 H3 0.9500 . ?
C3 C4 1.384(3) . ?
C12 H12 0.9500 . ?
C12 C13 1.385(3) . ?
C21 H21 0.9500 . ?
C21 C20 1.388(3) . ?
C5 H5 0.9500 . ?
C5 C4 1.387(3) . ?
C4 H4 0.9500 . ?
C13 H13 0.9500 . ?
C20 H20 0.9500 . ?

loop_
_geom_hbond_atom_site_label_D
_geom_hbond_atom_site_label_H
_geom_hbond_atom_site_label_A
_geom_hbond_distance_DH
_geom_hbond_distance_HA
_geom_hbond_distance_DA
_geom_hbond_angle_DHA
_geom_hbond_site_symmetry_A
N2 H2 O2 0.88 2.07 2.863(2) 148.8 4_466
N1 H1 O2 0.88 2.44 2.933(2) 115.8 4_466

loop_
_geom_torsion_atom_site_label_1
_geom_torsion_atom_site_label_2
_geom_torsion_atom_site_label_3
_geom_torsion_atom_site_label_4
_geom_torsion
_geom_torsion_site_symmetry_1
_geom_torsion_site_symmetry_2
_geom_torsion_site_symmetry_3
_geom_torsion_site_symmetry_4
_geom_torsion_publ_flag
S1 N2 C8 C9 -89.12(16) . . . . ?
S1 N2 C8 C7 151.84(13) . . . . ?
S1 C10 C15 N3 11.6(3) . . . . ?
S1 C10 C15 C14 -169.77(16) . . . . ?
S1 C10 C11 C12 172.71(16) . . . . ?
O1 C9 C8 N2 168.59(14) . . . . ?
O1 C9 C8 C7 -70.83(18) . . . . ?
O1 C16 C17 C22 -97.4(2) . . . . ?
O1 C16 C17 C18 81.3(2) . . . . ?
O2 C9 C8 N2 -14.7(2) . . . . ?
O2 C9 C8 C7 105.9(2) . . . . ?
O3 S1 N2 C8 47.02(15) . . . . ?
O3 S1 C10 C15 156.70(15) . . . . ?
O3 S1 C10 C11 -15.69(17) . . . . ?
O4 S1 N2 C8 178.06(13) . . . . ?
O4 S1 C10 C15 26.92(18) . . . . ?
O4 S1 C10 C11 -145.46(15) . . . . ?
O6 N3 C15 C10 -132.2(2) . . . . ?
O6 N3 C15 C14 49.1(2) . . . . ?
O5 N3 C15 C10 50.4(3) . . . . ?
O5 N3 C15 C14 -128.3(2) . . . . ?
N2 S1 C10 C15 -88.91(17) . . . . ?
N2 S1 C10 C11 98.71(16) . . . . ?
N2 C8 C7 N1 -58.3(2) . . . . ?
N3 C15 C14 C13 175.9(2) . . . . ?
N1 C1 C2 C3 -176.78(18) . . . . ?
N1 C1 C6 C5 176.78(19) . . . . ?
C9 O1 C16 C17 179.20(15) . . . . ?
C9 C8 C7 N1 -179.20(15) . . . . ?
C1 N1 C7 C8 -60.2(2) . . . . ?
C1 C2 C3 C4 0.0(3) . . . . ?
C1 C6 C5 C4 0.2(3) . . . . ?
C2 C1 C6 C5 -0.1(3) . . . . ?
C2 C3 C4 C5 0.1(3) . . . . ?
C10 S1 N2 C8 -65.91(15) . . . . ?
C10 C15 C14 C13 -2.8(3) . . . . ?
C10 C11 C12 C13 -2.3(3) . . . . ?
C15 C10 C11 C12 -0.1(3) . . . . ?
C15 C14 C13 C12 0.3(3) . . . . ?
C16 O1 C9 O2 -4.6(3) . . . . ?
C16 O1 C9 C8 172.12(14) . . . . ?
C16 C17 C18 C19 -178.59(18) . . . . ?
C22 C17 C18 C19 0.1(3) . . . . ?
C22 C21 C20 C19 -0.1(3) . . . . ?
C11 C10 C15 N3 -175.99(17) . . . . ?
C11 C10 C15 C14 2.6(3) . . . . ?
C11 C12 C13 C14 2.1(4) . . . . ?
C17 C22 C21 C20 -0.8(3) . . . . ?
C17 C18 C19 C20 -1.0(3) . . . . ?
C6 C1 C2 C3 0.0(3) . . . . ?
C6 C5 C4 C3 -0.2(3) . . . . ?
C18 C19 C20 C21 1.0(3) . . . . ?
C7 N1 C1 C2 -21.6(3) . . . . ?
C7 N1 C1 C6 161.69(17) . . . . ?
C21 C22 C17 C16 179.49(18) . . . . ?
C21 C22 C17 C18 0.8(3) . . . . ?
